data_4077169
loop_
_publ_author_name
'Ramakrishna, T. V. V.'
'Lushnikova, Svetlana'
'Sharp, Paul R.'

_publ_section_title
;
 Cp2Zr(\h2-benzocyclobutadiene)(PMe3), a Rare \h2-Cyclobutadiene Complex
;
_journal_issue 26
_journal_name_full Organometallics
_journal_page_first 5685
_journal_paper_doi 10.1021/om020829h
_journal_volume 21
_journal_year 2002
_chemical_formula_moiety 'C21 H25 P1 Zr1'
_chemical_formula_sum 'C21 H25 P Zr'
_chemical_formula_weight 399.60
_chemical_name_systematic
;
  ?
;
_space_group_IT_number 14
_symmetry_cell_setting monoclinic
_symmetry_space_group_name_Hall '-P 2yn'
_symmetry_space_group_name_H-M 'P 1 21/n 1'
_atom_sites_solution_hydrogens geom
_atom_sites_solution_primary direct
_atom_sites_solution_secondary difmap
_audit_creation_method SHELXL-97
_cell_angle_alpha 90.00
_cell_angle_beta 91.411(2)
_cell_angle_gamma 90.00
_cell_formula_units_Z 4
_cell_length_a 8.5796(7)
_cell_length_b 14.8697(12)
_cell_length_c 14.2085(12)
_cell_measurement_temperature 173(2)
_cell_volume 1812.1(3)
_computing_cell_refinement 'SMART (Bruker, 1998)'
_computing_data_collection 'SMART (Bruker, 1998)'
_computing_data_reduction 'SAINT (Bruker, 1998)'
_computing_molecular_graphics
;
  L. J. Barbour, X-Seed - Graphical Interface to
  SHELX-97 and POV-Ray, 1999
  ORTEP (Johnson, 1976), ORTEP 3 for Windows (L. J. Farrugia, 1997)
;
_computing_publication_material 'CIFTAB (Sheldrick, 1997)'
_computing_structure_refinement
;
  SHELXL-97 (Sheldrick, 1997), L. J. Barbour, X-Seed - Graphical Interface to
  SHELX-97 and POV-Ray, 1999
;
_computing_structure_solution 'SHELXS-97 (Sheldrick, 1990)'
_diffrn_ambient_temperature 173(2)
_diffrn_measured_fraction_theta_full 0.993
_diffrn_measured_fraction_theta_max 0.993
_diffrn_measurement_device_type 'CCD area detector'
_diffrn_measurement_method 'phi and omega scans'
_diffrn_radiation_monochromator graphite
_diffrn_radiation_source 'fine-focus sealed tube'
_diffrn_radiation_type MoK\a
_diffrn_radiation_wavelength 0.71070
_diffrn_reflns_av_R_equivalents 0.0275
_diffrn_reflns_av_sigmaI/netI 0.0229
_diffrn_reflns_limit_h_max 10
_diffrn_reflns_limit_h_min -9
_diffrn_reflns_limit_k_max 19
_diffrn_reflns_limit_k_min -19
_diffrn_reflns_limit_l_max 18
_diffrn_reflns_limit_l_min -12
_diffrn_reflns_number 10891
_diffrn_reflns_theta_full 27.13
_diffrn_reflns_theta_max 27.13
_diffrn_reflns_theta_min 1.98
_exptl_absorpt_coefficient_mu 0.692
_exptl_absorpt_correction_T_max 1.000
_exptl_absorpt_correction_T_min 0.621
_exptl_absorpt_correction_type multi-scan
_exptl_crystal_colour yellow
_exptl_crystal_density_diffrn 1.465
_exptl_crystal_density_method 'not measured'
_exptl_crystal_description block
_exptl_crystal_F_000 824
_exptl_crystal_size_max 0.5
_exptl_crystal_size_mid 0.5
_exptl_crystal_size_min 0.4
_refine_diff_density_max 1.006
_refine_diff_density_min -0.826
_refine_diff_density_rms 0.097
_refine_ls_extinction_method none
_refine_ls_goodness_of_fit_ref 1.117
_refine_ls_hydrogen_treatment riding
_refine_ls_matrix_type full
_refine_ls_number_parameters 211
_refine_ls_number_reflns 3961
_refine_ls_number_restraints 0
_refine_ls_restrained_S_all 1.117
_refine_ls_R_factor_all 0.0470
_refine_ls_R_factor_gt 0.0413
_refine_ls_shift/su_max 0.001
_refine_ls_shift/su_mean 0.000
_refine_ls_structure_factor_coef Fsqd
_refine_ls_weighting_details 'calc w=1/[\s^2^(Fo^2^)+(0.0497P)^2^+2.5594P] where P=(Fo^2^+2Fc^2^)/3'
_refine_ls_weighting_scheme calc
_refine_ls_wR_factor_gt 0.1058
_refine_ls_wR_factor_ref 0.1096
_reflns_number_gt 3528
_reflns_number_total 3961
_reflns_threshold_expression >2sigma(I)
_cod_data_source_file om020829h.cif
_cod_data_source_block Compound2
_cod_depositor_comments
;
The following automatic conversions were performed:
'_atom_site_symetry_multiplicity' tag replaced with
'_atom_site_symmetry_multiplicity'.

Automatic conversion script
Id: cif_correct_tags 1440 2010-10-19 06:21:57Z saulius 
;
_cod_original_sg_symbol_H-M P21/n
_cod_original_formula_sum 'C21 H25 P1 Zr1'
_cod_database_code 4077169

loop_
_symmetry_equiv_pos_as_xyz
'x, y, z'
'-x+1/2, y+1/2, -z+1/2'
'-x, -y, -z'
'x-1/2, -y-1/2, z-1/2'

loop_
_atom_site_label
_atom_site_type_symbol
_atom_site_fract_x
_atom_site_fract_y
_atom_site_fract_z
_atom_site_U_iso_or_equiv
_atom_site_adp_type
_atom_site_occupancy
_atom_site_symmetry_multiplicity
_atom_site_calc_flag
_atom_site_refinement_flags
Zr1 Zr 0.71049(3) 0.258060(18) 0.488972(19) 0.02449(11) Uani 1 1 d .
P1 P 0.39830(9) 0.25503(5) 0.50970(6) 0.02895(18) Uani 1 1 d .
C11 C 0.6125(4) 0.4087(2) 0.4341(3) 0.0372(7) Uani 1 1 d .
H11 H 0.5075 0.4129 0.4169 0.045 Uiso 1 1 calc R
C15 C 0.8695(4) 0.1248(2) 0.4398(2) 0.0375(7) Uani 1 1 d .
H15 H 0.9655 0.1159 0.4702 0.045 Uiso 1 1 calc R
C8 C 0.6957(4) 0.1442(2) 0.6834(2) 0.0286(6) Uani 1 1 d .
C2 C 0.6803(4) 0.24061(19) 0.6511(2) 0.0268(6) Uani 1 1 d .
H2 H 0.6341 0.2874 0.6902 0.032 Uiso 1 1 calc R
C1 C 0.8539(4) 0.23846(19) 0.6302(2) 0.0274(6) Uani 1 1 d .
H1 H 0.9270 0.2839 0.6547 0.033 Uiso 1 1 calc R
C7 C 0.8563(4) 0.1428(2) 0.6642(2) 0.0289(6) Uani 1 1 d .
C13 C 0.8736(4) 0.3876(2) 0.4288(3) 0.0398(8) Uani 1 1 d .
H13 H 0.9722 0.3745 0.4067 0.048 Uiso 1 1 calc R
C9 C 0.8388(4) 0.4103(2) 0.5212(3) 0.0381(7) Uani 1 1 d .
H9 H 0.9102 0.4163 0.5711 0.046 Uiso 1 1 calc R
C10 C 0.6779(4) 0.4224(2) 0.5254(2) 0.0343(7) Uani 1 1 d .
H10 H 0.6230 0.4369 0.5790 0.041 Uiso 1 1 calc R
C14 C 0.8418(4) 0.1771(3) 0.3582(2) 0.0414(8) Uani 1 1 d .
H14 H 0.9165 0.2086 0.3251 0.050 Uiso 1 1 calc R
C5 C 0.8688(4) -0.0090(2) 0.7144(2) 0.0369(7) Uani 1 1 d .
H5 H 0.9252 -0.0615 0.7255 0.044 Uiso 1 1 calc R
C3 C 0.6205(4) 0.0703(2) 0.7188(2) 0.0324(6) Uani 1 1 d .
H3 H 0.5150 0.0716 0.7324 0.039 Uiso 1 1 calc R
C12 C 0.7342(4) 0.3878(2) 0.3746(2) 0.0403(8) Uani 1 1 d .
H12 H 0.7248 0.3761 0.3104 0.048 Uiso 1 1 calc R
C16 C 0.7260(4) 0.0884(2) 0.4671(3) 0.0390(8) Uani 1 1 d .
H16 H 0.7105 0.0517 0.5190 0.047 Uiso 1 1 calc R
C20 C 0.3140(4) 0.3467(2) 0.5772(3) 0.0405(8) Uani 1 1 d .
H20A H 0.3271 0.4024 0.5441 0.061 Uiso 1 1 calc R
H20B H 0.3657 0.3504 0.6378 0.061 Uiso 1 1 calc R
H20C H 0.2049 0.3356 0.5852 0.061 Uiso 1 1 calc R
C18 C 0.6803(5) 0.1732(3) 0.3356(3) 0.0465(9) Uani 1 1 d .
H18 H 0.6296 0.2023 0.2856 0.056 Uiso 1 1 calc R
C6 C 0.9457(4) 0.0669(2) 0.6784(2) 0.0340(7) Uani 1 1 d .
H6 H 1.0513 0.0657 0.6651 0.041 Uiso 1 1 calc R
C4 C 0.7120(4) -0.0075(2) 0.7335(2) 0.0361(7) Uani 1 1 d .
H4 H 0.6654 -0.0591 0.7566 0.043 Uiso 1 1 calc R
C21 C 0.3195(4) 0.1595(3) 0.5734(3) 0.0487(9) Uani 1 1 d .
H21A H 0.2077 0.1626 0.5718 0.073 Uiso 1 1 calc R
H21B H 0.3570 0.1610 0.6376 0.073 Uiso 1 1 calc R
H21C H 0.3522 0.1046 0.5444 0.073 Uiso 1 1 calc R
C17 C 0.6107(4) 0.1173(3) 0.4024(3) 0.0447(9) Uani 1 1 d .
H17 H 0.5056 0.1020 0.4035 0.054 Uiso 1 1 calc R
C19 C 0.2752(5) 0.2566(3) 0.4031(3) 0.0502(10) Uani 1 1 d .
H19A H 0.2993 0.2056 0.3647 0.075 Uiso 1 1 calc R
H19B H 0.2939 0.3109 0.3686 0.075 Uiso 1 1 calc R
H19C H 0.1676 0.2540 0.4199 0.075 Uiso 1 1 calc R

loop_
_atom_site_aniso_label
_atom_site_aniso_U_11
_atom_site_aniso_U_22
_atom_site_aniso_U_33
_atom_site_aniso_U_23
_atom_site_aniso_U_13
_atom_site_aniso_U_12
Zr1 0.02184(16) 0.02783(16) 0.02374(16) -0.00074(10) -0.00060(10) 0.00333(10)
P1 0.0225(4) 0.0319(4) 0.0323(4) 0.0028(3) -0.0013(3) 0.0018(3)
C11 0.0325(17) 0.0331(16) 0.0461(19) 0.0133(14) 0.0019(14) 0.0055(13)
C15 0.0367(17) 0.0389(17) 0.0367(17) -0.0100(14) -0.0015(14) 0.0153(14)
C8 0.0341(16) 0.0276(14) 0.0238(13) -0.0005(11) -0.0021(11) 0.0009(12)
C2 0.0280(15) 0.0270(14) 0.0255(14) -0.0022(11) 0.0008(11) 0.0021(11)
C1 0.0258(15) 0.0283(14) 0.0278(14) 0.0019(11) -0.0058(11) 0.0006(11)
C7 0.0326(15) 0.0286(14) 0.0253(14) -0.0003(11) -0.0042(11) -0.0009(12)
C13 0.0331(17) 0.0399(18) 0.0467(19) 0.0148(15) 0.0097(15) 0.0019(14)
C9 0.0384(18) 0.0329(16) 0.0428(19) 0.0085(14) -0.0021(14) -0.0076(14)
C10 0.0401(17) 0.0230(14) 0.0403(17) 0.0043(12) 0.0080(14) 0.0019(13)
C14 0.0428(19) 0.051(2) 0.0309(17) -0.0123(15) 0.0052(14) 0.0106(16)
C5 0.0418(18) 0.0299(16) 0.0390(18) 0.0062(13) -0.0011(14) 0.0060(14)
C3 0.0305(15) 0.0389(17) 0.0278(15) 0.0018(12) 0.0003(12) -0.0023(13)
C12 0.046(2) 0.0405(18) 0.0349(17) 0.0121(14) 0.0036(15) 0.0051(15)
C16 0.048(2) 0.0298(16) 0.0391(18) -0.0137(13) -0.0044(15) 0.0026(14)
C20 0.0333(17) 0.0412(18) 0.047(2) 0.0018(15) 0.0119(14) 0.0053(14)
C18 0.053(2) 0.053(2) 0.0322(17) -0.0153(15) -0.0116(16) 0.0164(18)
C6 0.0314(16) 0.0362(16) 0.0343(16) 0.0034(13) -0.0013(12) 0.0051(13)
C4 0.0483(19) 0.0313(16) 0.0287(15) 0.0044(12) 0.0018(13) -0.0035(14)
C21 0.0316(18) 0.043(2) 0.071(3) 0.0146(18) 0.0005(17) -0.0066(15)
C17 0.0366(18) 0.050(2) 0.047(2) -0.0224(17) -0.0047(15) -0.0002(16)
C19 0.0298(18) 0.076(3) 0.044(2) -0.0019(18) -0.0132(16) 0.0063(17)

loop_
_atom_type_symbol
_atom_type_description
_atom_type_scat_dispersion_real
_atom_type_scat_dispersion_imag
_atom_type_scat_source
C C 0.0033 0.0016 'International Tables Vol C Tables 4.2.6.8 and 6.1.1.4'
H H 0.0000 0.0000 'International Tables Vol C Tables 4.2.6.8 and 6.1.1.4'
P P 0.1023 0.0942 'International Tables Vol C Tables 4.2.6.8 and 6.1.1.4'
Zr Zr -2.9673 0.5597 'International Tables Vol C Tables 4.2.6.8 and 6.1.1.4'

loop_
_geom_angle_atom_site_label_1
_geom_angle_atom_site_label_2
_geom_angle_atom_site_label_3
_geom_angle
C2 Zr1 C1 38.01(11)
C2 Zr1 C14 137.75(11)
C1 Zr1 C14 109.82(11)
C2 Zr1 C11 111.14(11)
C1 Zr1 C11 122.76(11)
C14 Zr1 C11 110.58(12)
C2 Zr1 C10 83.65(10)
C1 Zr1 C10 90.19(11)
C14 Zr1 C10 132.37(12)
C11 Zr1 C10 32.72(12)
C2 Zr1 C15 105.08(11)
C1 Zr1 C15 82.13(11)
C14 Zr1 C15 32.68(11)
C11 Zr1 C15 142.83(11)
C10 Zr1 C15 152.48(12)
C2 Zr1 C18 141.54(12)
C1 Zr1 C18 135.76(11)
C14 Zr1 C18 32.68(12)
C11 Zr1 C18 98.69(12)
C10 Zr1 C18 130.78(12)
C15 Zr1 C18 53.95(11)
C2 Zr1 C12 136.77(11)
C1 Zr1 C12 126.48(11)
C14 Zr1 C12 81.11(12)
C11 Zr1 C12 32.08(11)
C10 Zr1 C12 53.36(11)
C15 Zr1 C12 111.68(12)
C18 Zr1 C12 80.50(13)
C2 Zr1 C13 119.39(11)
C1 Zr1 C13 95.77(11)
C14 Zr1 C13 81.54(13)
C11 Zr1 C13 53.27(11)
C10 Zr1 C13 52.98(11)
C15 Zr1 C13 101.35(13)
C18 Zr1 C13 97.67(13)
C12 Zr1 C13 32.18(11)
C2 Zr1 C16 91.03(11)
C1 Zr1 C16 87.34(11)
C14 Zr1 C16 53.65(13)
C11 Zr1 C16 149.83(11)
C10 Zr1 C16 173.97(11)
C15 Zr1 C16 32.28(12)
C18 Zr1 C16 53.43(12)
C12 Zr1 C16 132.13(12)
C13 Zr1 C16 132.75(12)
C2 Zr1 C9 88.83(11)
C1 Zr1 C9 75.06(11)
C14 Zr1 C9 111.04(12)
C11 Zr1 C9 53.42(12)
C10 Zr1 C9 31.95(11)
C15 Zr1 C9 120.93(12)
C18 Zr1 C9 129.18(13)
C12 Zr1 C9 53.05(12)
C13 Zr1 C9 31.78(11)
C16 Zr1 C9 151.24(11)
C2 Zr1 C17 109.76(12)
C1 Zr1 C17 118.08(12)
C14 Zr1 C17 53.35(12)
C11 Zr1 C17 118.31(13)
C10 Zr1 C17 148.68(12)
C15 Zr1 C17 53.16(11)
C18 Zr1 C17 32.08(13)
C12 Zr1 C17 110.19(13)
C13 Zr1 C17 129.60(12)
C16 Zr1 C17 31.83(12)
C9 Zr1 C17 161.26(12)
Zr1 P1 C19 117.66(14)
Zr1 P1 C20 116.81(12)
Zr1 P1 C21 116.60(12)
C21 P1 C19 101.98(19)
C21 P1 C20 99.46(19)
C19 P1 C20 101.42(18)
C21 P1 Zr1 116.60(12)
C19 P1 Zr1 117.66(14)
C20 P1 Zr1 116.81(12)
C12 C11 C10 107.6(3)
C12 C11 Zr1 74.91(19)
C10 C11 Zr1 73.82(17)
C16 C15 C14 107.9(3)
C16 C15 Zr1 75.05(18)
C14 C15 Zr1 73.28(18)
C3 C8 C7 121.9(3)
C3 C8 C2 146.2(3)
C7 C8 C2 91.9(2)
C8 C2 C1 87.8(2)
C8 C2 Zr1 113.14(19)
C1 C2 Zr1 71.24(16)
C7 C1 C2 87.9(2)
C7 C1 Zr1 113.27(19)
C2 C1 Zr1 70.75(16)
C6 C7 C8 121.8(3)
C6 C7 C1 145.8(3)
C8 C7 C1 92.4(2)
C9 C13 C12 108.4(3)
C9 C13 Zr1 74.61(19)
C12 C13 Zr1 73.64(19)
C13 C9 C10 107.8(3)
C13 C9 Zr1 73.6(2)
C10 C9 Zr1 72.48(18)
C9 C10 C11 108.2(3)
C9 C10 Zr1 75.57(19)
C11 C10 Zr1 73.46(18)
C15 C14 C18 107.9(3)
C15 C14 Zr1 74.04(18)
C18 C14 Zr1 74.49(19)
C4 C5 C6 121.7(3)
C8 C3 C4 116.4(3)
C11 C12 C13 107.9(3)
C11 C12 Zr1 73.01(18)
C13 C12 Zr1 74.19(19)
C17 C16 C15 108.1(3)
C17 C16 Zr1 74.8(2)
C15 C16 Zr1 72.66(19)
C17 C18 C14 107.5(3)
C17 C18 Zr1 75.4(2)
C14 C18 Zr1 72.83(18)
C7 C6 C5 116.4(3)
C5 C4 C3 121.8(3)
C16 C17 C18 108.6(3)
C16 C17 Zr1 73.34(19)
C18 C17 Zr1 72.5(2)

loop_
_geom_bond_atom_site_label_1
_geom_bond_atom_site_label_2
_geom_bond_distance
Zr1 P1 2.7022(9)
Zr1 C2 2.339(3)
Zr1 C1 2.346(3)
Zr1 C14 2.505(3)
Zr1 C11 2.510(3)
Zr1 C10 2.515(3)
Zr1 C15 2.515(3)
Zr1 C18 2.526(3)
Zr1 C12 2.534(3)
Zr1 C13 2.541(3)
Zr1 C16 2.545(3)
Zr1 C9 2.554(3)
Zr1 C17 2.564(3)
P1 C21 1.823(4)
P1 C19 1.825(4)
P1 C20 1.827(3)
C11 C12 1.394(5)
C11 C10 1.415(5)
C15 C16 1.407(5)
C15 C14 1.412(5)
C8 C3 1.376(4)
C8 C7 1.412(4)
C8 C2 1.510(4)
C2 C1 1.526(4)
C1 C7 1.502(4)
C7 C6 1.377(4)
C13 C9 1.395(5)
C13 C12 1.406(5)
C9 C10 1.395(5)
C14 C18 1.416(5)
C5 C4 1.379(5)
C5 C6 1.409(5)
C3 C4 1.410(4)
C16 C17 1.401(5)
C18 C17 1.407(6)
